data_7220715
loop_
_publ_author_name
'Wang, Xue'
'Zhao, Keqing'
'Elsegood, Mark Robert James'
'Prior, Timothy J.'
'Liu, Xiaoming'
'Li, Wu'
'Sanz, Sergio'
'Brechin, Euan K.'
'Redshaw, Carl'

_publ_section_title
;
 Mono-and Tetra-nuclear copper complexes bearing bis(imino)phenoxide
 derived ligands: catalytic evaluation for benzene oxidation and ROP of
 epsilon-caprolactone
;
_journal_name_full 'RSC Adv.'
_journal_paper_doi 10.1039/C5RA08696E
_journal_year 2015
_chemical_formula_moiety
;
C58 H62 Cu4 N4 O11, 4(C2 H6 O)
;
_chemical_formula_sum 'C66 H86 Cu4 N4 O15'
_chemical_formula_weight 1429.54
_space_group_crystal_system monoclinic
_space_group_IT_number 15
_space_group_name_Hall '-C 2yc'
_space_group_name_H-M_alt 'C 1 2/c 1'
_symmetry_space_group_name_Hall '-C 2yc'
_symmetry_space_group_name_H-M 'C 1 2/c 1'
_atom_sites_solution_hydrogens mixed
_audit_creation_method SHELXL-2014/6
_audit_update_record
;
2014-12-21 deposited with the CCDC.
2015-06-05 downloaded from the CCDC.
;
_cell_angle_alpha 90
_cell_angle_beta 104.984(4)
_cell_angle_gamma 90
_cell_formula_units_Z 4
_cell_length_a 24.5344(10)
_cell_length_b 13.0252(4)
_cell_length_c 22.7527(8)
_cell_measurement_reflns_used 3631
_cell_measurement_temperature 293(2)
_cell_measurement_theta_max 27.897
_cell_measurement_theta_min 3.422
_cell_volume 7023.7(5)
_computing_cell_refinement
;
CrysAlisPro, Agilent Technologies,
Version 1.171.36.28 (release 01-02-2013 CrysAlis171 .NET)
(compiled Feb  1 2013,16:14:44)
;
_computing_data_collection
;
CrysAlisPro, Agilent Technologies,
Version 1.171.36.28 (release 01-02-2013 CrysAlis171 .NET)
(compiled Feb  1 2013,16:14:44)
;
_computing_data_reduction
;
CrysAlisPro, Agilent Technologies,
Version 1.171.36.28 (release 01-02-2013 CrysAlis171 .NET)
(compiled Feb  1 2013,16:14:44)
;
_computing_structure_refinement 'SHELXL-2014/6 (Sheldrick, 2014)'
_computing_structure_solution SHELXS-86
_diffrn_ambient_temperature 293(2)
_diffrn_detector_area_resol_mean 16.0874
_diffrn_measured_fraction_theta_full 0.999
_diffrn_measured_fraction_theta_max 0.868
_diffrn_measurement_device_type 'Xcalibur, Eos'
_diffrn_measurement_method w-scans
_diffrn_radiation_type MoK\a
_diffrn_radiation_wavelength 0.71073
_diffrn_reflns_av_R_equivalents 0.0270
_diffrn_reflns_av_unetI/netI 0.0528
_diffrn_reflns_laue_measured_fraction_full 0.999
_diffrn_reflns_laue_measured_fraction_max 0.868
_diffrn_reflns_limit_h_max 33
_diffrn_reflns_limit_h_min -19
_diffrn_reflns_limit_k_max 17
_diffrn_reflns_limit_k_min -10
_diffrn_reflns_limit_l_max 30
_diffrn_reflns_limit_l_min -30
_diffrn_reflns_number 16990
_diffrn_reflns_point_group_measured_fraction_full 0.999
_diffrn_reflns_point_group_measured_fraction_max 0.868
_diffrn_reflns_theta_full 25.242
_diffrn_reflns_theta_max 28.956
_diffrn_reflns_theta_min 2.953
_diffrn_source 'Enhance (Mo) X-ray Source'
_exptl_absorpt_coefficient_mu 1.259
_exptl_absorpt_correction_T_max 1.0000
_exptl_absorpt_correction_T_min 0.78686
_exptl_absorpt_correction_type multi-scan
_exptl_absorpt_process_details
;
CrysAlisPro, Agilent Technologies,
Version 1.171.36.28 (release 01-02-2013 CrysAlis171 .NET)
(compiled Feb  1 2013,16:14:44)
Empirical absorption correction using spherical harmonics,
 implemented in SCALE3 ABSPACK scaling algorithm.
;
_exptl_crystal_colour green
_exptl_crystal_density_diffrn 1.352
_exptl_crystal_description block
_exptl_crystal_F_000 2984
_exptl_crystal_recrystallization_method 'Re-crystallisation from solvent: MeCN'
_exptl_crystal_size_max 0.25
_exptl_crystal_size_mid 0.20
_exptl_crystal_size_min 0.20
_refine_diff_density_max 0.849
_refine_diff_density_min -0.658
_refine_diff_density_rms 0.077
_refine_ls_extinction_method none
_refine_ls_goodness_of_fit_ref 1.022
_refine_ls_hydrogen_treatment mixed
_refine_ls_matrix_type full
_refine_ls_number_parameters 386
_refine_ls_number_reflns 8067
_refine_ls_number_restraints 6
_refine_ls_restrained_S_all 1.027
_refine_ls_R_factor_all 0.0898
_refine_ls_R_factor_gt 0.0547
_refine_ls_shift/su_max 0.001
_refine_ls_shift/su_mean 0.000
_refine_ls_structure_factor_coef Fsqd
_refine_ls_weighting_details 'w=1/[\s^2^(Fo^2^)+(0.0656P)^2^+15.1958P] where P=(Fo^2^+2Fc^2^)/3'
_refine_ls_weighting_scheme calc
_refine_ls_wR_factor_gt 0.1321
_refine_ls_wR_factor_ref 0.1537
_reflns_Friedel_coverage 0.000
_reflns_number_gt 5487
_reflns_number_total 8067
_reflns_threshold_expression 'I > 2\s(I)'
_cod_data_source_file c5ra08696e2.cif
_cod_data_source_block 1-1-2
_cod_database_code 7220715
_shelx_space_group_comment
;
The symmetry employed for this shelxl refinement is uniquely defined
by the following loop, which should always be used as a source of
symmetry information in preference to the above space-group names.
They are only intended as comments.
;
_shelxl_version_number 2014/6

loop_
_space_group_symop_operation_xyz
'x, y, z'
'-x, y, -z+1/2'
'x+1/2, y+1/2, z'
'-x+1/2, y+1/2, -z+1/2'
'-x, -y, -z'
'x, -y, z-1/2'
'-x+1/2, -y+1/2, -z'
'x+1/2, -y+1/2, z-1/2'

loop_
_atom_site_label
_atom_site_type_symbol
_atom_site_fract_x
_atom_site_fract_y
_atom_site_fract_z
_atom_site_U_iso_or_equiv
_atom_site_adp_type
_atom_site_occupancy
_atom_site_site_symmetry_order
_atom_site_calc_flag
_atom_site_refinement_flags_posn
_atom_site_refinement_flags_adp
_atom_site_refinement_flags_occupancy
_atom_site_disorder_assembly
_atom_site_disorder_group
Cu1 Cu 0.05882(2) 0.70316(4) 0.23426(2) 0.04014(15) Uani 1 1 d . . . . .
Cu2 Cu 0.03956(2) 0.55012(3) 0.32319(2) 0.03672(14) Uani 1 1 d . . . . .
C1 C 0.11299(18) 0.8877(3) 0.1965(2) 0.0541(11) Uani 1 1 d . . . . .
C2 C 0.1255(2) 0.8735(4) 0.1414(2) 0.0692(14) Uani 1 1 d . . . . .
C3 C 0.1152(3) 0.9574(6) 0.1014(3) 0.103(2) Uani 1 1 d . . . . .
H3 H 0.1233 0.9526 0.0637 0.123 Uiso 1 1 calc R U . . .
C4 C 0.0932(3) 1.0463(6) 0.1178(5) 0.121(3) Uani 1 1 d . . . . .
H4 H 0.0862 1.1008 0.0905 0.145 Uiso 1 1 calc R U . . .
C5 C 0.0813(3) 1.0579(5) 0.1722(4) 0.111(3) Uani 1 1 d . . . . .
H5 H 0.0668 1.1200 0.1817 0.133 Uiso 1 1 calc R U . . .
C6 C 0.0903(2) 0.9788(4) 0.2138(3) 0.0758(16) Uani 1 1 d . . . . .
C7 C 0.16645(17) 0.8071(3) 0.28321(19) 0.0480(10) Uani 1 1 d . . . . .
H7 H 0.1909 0.8611 0.2818 0.058 Uiso 1 1 calc R U . . .
C8 C 0.18401(16) 0.7386(3) 0.33389(17) 0.0434(9) Uani 1 1 d . . . . .
C9 C 0.23783(17) 0.7569(4) 0.3740(2) 0.0536(11) Uani 1 1 d . . . . .
H9 H 0.2588 0.8124 0.3664 0.064 Uiso 1 1 calc R U . . .
C10 C 0.26046(18) 0.6962(4) 0.42381(19) 0.0568(12) Uani 1 1 d . . . . .
C11 C 0.3184(2) 0.7173(5) 0.4647(2) 0.0797(16) Uani 1 1 d . . . . .
H11A H 0.3453 0.6720 0.4543 0.120 Uiso 1 1 calc R U . . .
H11B H 0.3180 0.7060 0.5063 0.120 Uiso 1 1 calc R U . . .
H11C H 0.3287 0.7872 0.4597 0.120 Uiso 1 1 calc R U . . .
C12 C 0.22787(18) 0.6157(4) 0.43440(19) 0.0558(11) Uani 1 1 d . . . . .
H12 H 0.2423 0.5739 0.4680 0.067 Uiso 1 1 calc R U . . .
C13 C 0.17398(16) 0.5934(3) 0.39712(17) 0.0446(9) Uani 1 1 d . . . . .
C14 C 0.15166(15) 0.6551(3) 0.34517(16) 0.0384(8) Uani 1 1 d . . . . .
C15 C 0.14587(17) 0.5044(3) 0.41289(17) 0.0477(10) Uani 1 1 d . . . . .
H15 H 0.1666 0.4649 0.4450 0.057 Uiso 1 1 calc R U . . .
C16 C 0.07746(18) 0.3804(3) 0.41232(18) 0.0478(10) Uani 1 1 d . . . . .
C17 C 0.0654(2) 0.3831(4) 0.4690(2) 0.0611(12) Uani 1 1 d . . . . .
C18 C 0.0453(3) 0.2927(5) 0.4882(3) 0.0834(18) Uani 1 1 d . . . . .
H18 H 0.0367 0.2914 0.5257 0.100 Uiso 1 1 calc R U . . .
C19 C 0.0380(3) 0.2061(5) 0.4537(3) 0.0899(19) Uani 1 1 d . . . . .
H19 H 0.0246 0.1468 0.4680 0.108 Uiso 1 1 calc R U . . .
C20 C 0.0500(3) 0.2051(4) 0.3983(3) 0.0789(16) Uani 1 1 d . . . . .
H20 H 0.0451 0.1451 0.3754 0.095 Uiso 1 1 calc R U . . .
C21 C 0.0694(2) 0.2928(4) 0.3762(2) 0.0608(12) Uani 1 1 d . . . . .
C22 C 0.0816(3) 0.2928(4) 0.3145(2) 0.0795(16) Uani 1 1 d . . . . .
H22A H 0.0564 0.3394 0.2880 0.119 Uiso 1 1 calc R U . . .
H22B H 0.0764 0.2249 0.2976 0.119 Uiso 1 1 calc R U . . .
H22C H 0.1199 0.3142 0.3186 0.119 Uiso 1 1 calc R U . . .
C24 C 0.1486(3) 0.7747(5) 0.1260(2) 0.094(2) Uani 1 1 d . . . . .
H24A H 0.1849 0.7627 0.1536 0.142 Uiso 1 1 calc R U . . .
H24B H 0.1526 0.7778 0.0851 0.142 Uiso 1 1 calc R U . . .
H24C H 0.1234 0.7199 0.1293 0.142 Uiso 1 1 calc R U . . .
C31 C -0.06943(19) 0.4719(3) 0.32782(17) 0.0485(10) Uani 1 1 d . . . . .
C32 C -0.0985(2) 0.3782(4) 0.3446(3) 0.0782(16) Uani 1 1 d . . . . .
H32A H -0.1332 0.3983 0.3532 0.117 Uiso 1 1 calc R U . . .
H32B H -0.0744 0.3462 0.3798 0.117 Uiso 1 1 calc R U . . .
H32C H -0.1062 0.3305 0.3112 0.117 Uiso 1 1 calc R U . . .
C23 C 0.0740(3) 0.4776(5) 0.5076(2) 0.0838(17) Uani 1 1 d . . . . .
H23A H 0.0527 0.4720 0.5374 0.126 Uiso 1 1 calc R U . . .
H23B H 0.0614 0.5366 0.4824 0.126 Uiso 1 1 calc R U . . .
H23C H 0.1133 0.4850 0.5277 0.126 Uiso 1 1 calc R U . . .
C41 C 0.02099(18) 0.7611(4) 0.37532(19) 0.0507(10) Uani 1 1 d . . . . .
C42 C 0.0473(2) 0.8454(4) 0.4187(2) 0.0750(15) Uani 1 1 d . . . . .
H42A H 0.0582 0.8188 0.4594 0.112 Uiso 1 1 calc R U . . .
H42B H 0.0206 0.9000 0.4164 0.112 Uiso 1 1 calc R U . . .
H42C H 0.0801 0.8713 0.4078 0.112 Uiso 1 1 calc R U . . .
C51 C 0.2393(4) 0.5540(6) 0.2392(4) 0.125(3) Uiso 1 1 d . . . . .
H51A H 0.2289 0.6206 0.2520 0.150 Uiso 1 1 calc R U . . .
H51B H 0.2790 0.5565 0.2398 0.150 Uiso 1 1 calc R U . . .
C52 C 0.2309(5) 0.4763(8) 0.2818(4) 0.171(4) Uiso 1 1 d . . . . .
H52A H 0.2534 0.4925 0.3219 0.257 Uiso 1 1 calc R U . . .
H52B H 0.1918 0.4745 0.2819 0.257 Uiso 1 1 calc R U . . .
H52C H 0.2418 0.4104 0.2697 0.257 Uiso 1 1 calc R U . . .
C61 C 0.2818(5) 0.6115(11) 0.0807(6) 0.224(6) Uiso 1 1 d D . . . .
H61A H 0.2744 0.6764 0.0980 0.269 Uiso 1 1 calc R U . A 1
H61B H 0.3098 0.5743 0.1112 0.269 Uiso 1 1 calc DR U . A 1
C62 C 0.3008(8) 0.6277(15) 0.0306(8) 0.339(10) Uiso 1 1 d D . . . .
H62A H 0.3350 0.6672 0.0415 0.508 Uiso 1 1 calc R U . . .
H62B H 0.3080 0.5630 0.0140 0.508 Uiso 1 1 calc R U . . .
H62C H 0.2727 0.6646 0.0009 0.508 Uiso 1 1 calc R U . . .
O8B O 0.2309(8) 0.5524(16) 0.0619(8) 0.131(3) Uiso 0.45(2) 1 d D U P B 1
H8B H 0.2124 0.5590 0.0870 0.197 Uiso 0.45(2) 1 calc R U P B 1
O8A O 0.2494(7) 0.5150(12) 0.0798(7) 0.131(3) Uiso 0.55(2) 1 d D U P B 2
H8A H 0.2306 0.5189 0.1047 0.197 Uiso 0.55(2) 1 calc DR U P B 2
C25 C 0.0763(3) 0.9889(4) 0.2731(3) 0.098(2) Uani 1 1 d . . . . .
H25A H 0.0558 1.0516 0.2736 0.147 Uiso 1 1 calc R U . . .
H25B H 0.1104 0.9901 0.3053 0.147 Uiso 1 1 calc R U . . .
H25C H 0.0535 0.9317 0.2788 0.147 Uiso 1 1 calc R U . . .
N1 N 0.12114(14) 0.8035(2) 0.23936(15) 0.0437(8) Uani 1 1 d . . . . .
N2 N 0.09544(14) 0.4731(2) 0.38775(13) 0.0418(7) Uani 1 1 d . . . . .
O2 O 0.10229(10) 0.6342(2) 0.30831(11) 0.0413(6) Uani 1 1 d . . . . .
O1 O 0.0000 0.6196(3) 0.2500 0.0331(7) Uani 1 2 d S T P . .
O3 O -0.01958(12) 0.4548(2) 0.32538(14) 0.0531(7) Uani 1 1 d . . . . .
O4 O -0.09439(13) 0.5552(2) 0.31809(15) 0.0599(8) Uani 1 1 d . . . . .
O5 O 0.02999(16) 0.6706(3) 0.39269(13) 0.0694(9) Uani 1 1 d . . . . .
O6 O -0.00801(13) 0.7894(2) 0.32413(13) 0.0594(8) Uani 1 1 d . . . . .
O7 O 0.2072(2) 0.5341(4) 0.1797(3) 0.1163(16) Uiso 1 1 d D . . . .
H7A H 0.1805(18) 0.579(4) 0.174(4) 0.174 Uiso 1 1 d D U . . .

loop_
_atom_site_aniso_label
_atom_site_aniso_U_11
_atom_site_aniso_U_22
_atom_site_aniso_U_33
_atom_site_aniso_U_23
_atom_site_aniso_U_13
_atom_site_aniso_U_12
Cu1 0.0334(3) 0.0449(3) 0.0378(2) 0.0081(2) 0.00124(18) -0.0053(2)
Cu2 0.0330(2) 0.0385(2) 0.0361(2) 0.00525(19) 0.00437(18) 0.0010(2)
C1 0.042(2) 0.048(2) 0.066(3) 0.018(2) 0.005(2) -0.012(2)
C2 0.056(3) 0.087(4) 0.062(3) 0.024(3) 0.010(2) -0.014(3)
C3 0.077(4) 0.135(6) 0.094(4) 0.055(5) 0.018(3) -0.011(4)
C4 0.085(5) 0.096(5) 0.170(8) 0.085(6) 0.014(5) -0.007(4)
C5 0.098(5) 0.063(4) 0.170(8) 0.043(5) 0.030(5) -0.002(4)
C6 0.058(3) 0.051(3) 0.113(5) 0.018(3) 0.011(3) -0.011(2)
C7 0.036(2) 0.047(2) 0.061(2) 0.000(2) 0.0125(19) -0.0067(19)
C8 0.033(2) 0.050(2) 0.044(2) -0.0059(18) 0.0053(16) -0.0030(18)
C9 0.035(2) 0.062(3) 0.060(3) -0.013(2) 0.0066(19) -0.010(2)
C10 0.034(2) 0.082(3) 0.048(2) -0.014(2) -0.0009(18) 0.000(2)
C11 0.041(3) 0.118(5) 0.069(3) -0.018(3) -0.005(2) -0.005(3)
C12 0.040(2) 0.075(3) 0.046(2) -0.002(2) -0.0024(18) 0.009(2)
C13 0.034(2) 0.057(2) 0.040(2) -0.0003(19) 0.0040(16) 0.0045(19)
C14 0.0285(18) 0.047(2) 0.0374(18) -0.0052(17) 0.0050(15) 0.0024(17)
C15 0.045(2) 0.055(2) 0.0382(19) 0.0116(19) 0.0016(17) 0.012(2)
C16 0.045(2) 0.051(2) 0.044(2) 0.0165(19) 0.0063(18) 0.0077(19)
C17 0.059(3) 0.078(3) 0.045(2) 0.011(2) 0.012(2) 0.001(3)
C18 0.082(4) 0.107(5) 0.063(3) 0.032(3) 0.020(3) -0.013(4)
C19 0.092(5) 0.077(4) 0.099(5) 0.041(4) 0.021(4) -0.009(4)
C20 0.091(4) 0.055(3) 0.089(4) 0.016(3) 0.019(3) -0.002(3)
C21 0.067(3) 0.052(3) 0.062(3) 0.015(2) 0.014(2) 0.011(2)
C22 0.117(5) 0.050(3) 0.078(3) -0.005(3) 0.036(3) 0.008(3)
C24 0.094(5) 0.134(6) 0.058(3) 0.002(4) 0.026(3) -0.002(4)
C31 0.048(3) 0.057(3) 0.039(2) 0.0025(19) 0.0103(18) -0.010(2)
C32 0.076(4) 0.068(3) 0.097(4) 0.005(3) 0.035(3) -0.026(3)
C23 0.085(4) 0.116(5) 0.053(3) -0.003(3) 0.024(3) 0.001(4)
C41 0.046(2) 0.063(3) 0.043(2) -0.014(2) 0.0123(19) 0.005(2)
C42 0.077(4) 0.074(3) 0.058(3) -0.019(3) -0.010(2) -0.009(3)
C25 0.112(5) 0.059(3) 0.128(6) -0.016(4) 0.039(4) 0.011(4)
N1 0.0375(18) 0.0413(17) 0.0516(19) 0.0065(15) 0.0102(15) -0.0046(15)
N2 0.0457(19) 0.0434(18) 0.0351(15) 0.0039(14) 0.0085(14) 0.0065(15)
O2 0.0326(14) 0.0468(15) 0.0384(13) 0.0083(12) -0.0017(11) -0.0068(12)
O1 0.0300(18) 0.0389(18) 0.0287(16) 0.000 0.0043(13) 0.000
O3 0.0429(17) 0.0460(16) 0.0692(19) 0.0123(14) 0.0123(14) -0.0031(14)
O4 0.0490(18) 0.064(2) 0.072(2) 0.0069(17) 0.0237(15) 0.0048(16)
O5 0.097(3) 0.065(2) 0.0445(17) -0.0003(16) 0.0152(17) 0.011(2)
O6 0.0552(19) 0.0532(17) 0.0575(18) -0.0129(15) -0.0078(14) 0.0086(15)

loop_
_atom_type_symbol
_atom_type_description
_atom_type_scat_dispersion_real
_atom_type_scat_dispersion_imag
_atom_type_scat_source
C C 0.0033 0.0016 'International Tables Vol C Tables 4.2.6.8 and 6.1.1.4'
H H 0.0000 0.0000 'International Tables Vol C Tables 4.2.6.8 and 6.1.1.4'
N N 0.0061 0.0033 'International Tables Vol C Tables 4.2.6.8 and 6.1.1.4'
O O 0.0106 0.0060 'International Tables Vol C Tables 4.2.6.8 and 6.1.1.4'
Cu Cu 0.3201 1.2651 'International Tables Vol C Tables 4.2.6.8 and 6.1.1.4'

loop_
_geom_angle_atom_site_label_1
_geom_angle_atom_site_label_2
_geom_angle_atom_site_label_3
_geom_angle
_geom_angle_site_symmetry_1
_geom_angle_site_symmetry_3
O1 Cu1 O6 94.34(11) . 2
O1 Cu1 O2 81.24(8) . .
O6 Cu1 O2 165.47(13) 2 .
O1 Cu1 N1 165.21(11) . .
O6 Cu1 N1 90.46(13) 2 .
O2 Cu1 N1 90.67(12) . .
O1 Cu1 Cu2 39.53(4) . .
O6 Cu1 Cu2 132.27(10) 2 .
O2 Cu1 Cu2 41.71(7) . .
N1 Cu1 Cu2 131.06(9) . .
O3 Cu2 O1 96.38(10) . .
O3 Cu2 O2 169.78(12) . .
O1 Cu2 O2 80.39(8) . .
O3 Cu2 N2 92.03(13) . .
O1 Cu2 N2 165.56(10) . .
O2 Cu2 N2 89.29(12) . .
O3 Cu2 O5 102.29(13) . .
O1 Cu2 O5 99.04(11) . .
O2 Cu2 O5 87.82(12) . .
N2 Cu2 O5 90.56(12) . .
O3 Cu2 Cu1 135.04(9) . .
O1 Cu2 Cu1 39.32(5) . .
O2 Cu2 Cu1 41.08(7) . .
N2 Cu2 Cu1 129.69(10) . .
O5 Cu2 Cu1 94.22(9) . .
C2 C1 C6 124.3(5) . .
C2 C1 N1 119.2(4) . .
C6 C1 N1 116.5(4) . .
C1 C2 C3 116.2(6) . .
C1 C2 C24 121.3(5) . .
C3 C2 C24 122.5(6) . .
C4 C3 C2 119.9(7) . .
C5 C4 C3 122.6(6) . .
C4 C5 C6 120.7(7) . .
C5 C6 C1 116.3(6) . .
C5 C6 C25 121.6(6) . .
C1 C6 C25 122.0(5) . .
N1 C7 C8 128.3(4) . .
C14 C8 C9 119.1(4) . .
C14 C8 C7 124.1(3) . .
C9 C8 C7 116.8(4) . .
C10 C9 C8 123.0(4) . .
C9 C10 C12 116.9(4) . .
C9 C10 C11 121.3(5) . .
C12 C10 C11 121.8(4) . .
C10 C12 C13 123.4(4) . .
C12 C13 C14 119.1(4) . .
C12 C13 C15 116.9(4) . .
C14 C13 C15 123.9(3) . .
O2 C14 C8 120.9(3) . .
O2 C14 C13 120.7(3) . .
C8 C14 C13 118.4(3) . .
N2 C15 C13 127.6(4) . .
C21 C16 C17 122.4(4) . .
C21 C16 N2 117.9(4) . .
C17 C16 N2 119.6(4) . .
C18 C17 C16 116.5(5) . .
C18 C17 C23 121.3(5) . .
C16 C17 C23 122.2(4) . .
C19 C18 C17 121.7(5) . .
C18 C19 C20 120.9(5) . .
C19 C20 C21 120.3(6) . .
C20 C21 C16 118.2(5) . .
C20 C21 C22 120.6(5) . .
C16 C21 C22 121.2(4) . .
O4 C31 O3 126.1(4) . .
O4 C31 C32 120.6(4) . .
O3 C31 C32 113.2(4) . .
O5 C41 O6 125.8(4) . .
O5 C41 C42 118.2(4) . .
O6 C41 C42 116.0(4) . .
O7 C51 C52 111.9(7) . .
C62 C61 O8B 107.2(14) . .
C62 C61 O8A 114.9(14) . .
C7 N1 C1 115.8(3) . .
C7 N1 Cu1 124.4(3) . .
C1 N1 Cu1 119.2(3) . .
C15 N2 C16 116.5(3) . .
C15 N2 Cu2 124.4(3) . .
C16 N2 Cu2 118.9(3) . .
C14 O2 Cu1 131.4(2) . .
C14 O2 Cu2 129.3(2) . .
Cu1 O2 Cu2 97.22(11) . .
Cu1 O1 Cu1 110.66(16) 2 .
Cu1 O1 Cu2 109.98(2) 2 .
Cu1 O1 Cu2 101.15(2) . .
Cu1 O1 Cu2 101.15(2) 2 2
Cu1 O1 Cu2 109.99(2) . 2
Cu2 O1 Cu2 123.88(17) . 2
C31 O3 Cu2 129.5(3) . .
C41 O5 Cu2 118.2(3) . .
C41 O6 Cu1 125.4(3) . 2

loop_
_geom_bond_atom_site_label_1
_geom_bond_atom_site_label_2
_geom_bond_distance
_geom_bond_site_symmetry_2
Cu1 O1 1.9142(19) .
Cu1 O6 1.930(3) 2
Cu1 O2 1.963(2) .
Cu1 N1 1.991(3) .
Cu1 Cu2 2.9640(6) .
Cu2 O3 1.920(3) .
Cu2 O1 1.9228(16) .
Cu2 O2 1.988(3) .
Cu2 N2 2.001(3) .
Cu2 O5 2.283(3) .
C1 C2 1.379(7) .
C1 C6 1.410(7) .
C1 N1 1.446(5) .
C2 C3 1.402(8) .
C2 C24 1.485(8) .
C3 C4 1.371(11) .
C4 C5 1.352(11) .
C5 C6 1.378(8) .
C6 C25 1.481(8) .
C7 N1 1.288(5) .
C7 C8 1.433(6) .
C8 C14 1.409(5) .
C8 C9 1.418(5) .
C9 C10 1.375(6) .
C10 C12 1.378(7) .
C10 C11 1.509(6) .
C12 C13 1.404(6) .
C13 C14 1.417(5) .
C13 C15 1.441(6) .
C14 O2 1.311(4) .
C15 N2 1.288(5) .
C16 C21 1.390(6) .
C16 C17 1.396(6) .
C16 N2 1.447(5) .
C17 C18 1.391(7) .
C17 C23 1.495(7) .
C18 C19 1.359(8) .
C19 C20 1.367(8) .
C20 C21 1.382(7) .
C21 C22 1.510(7) .
C31 O4 1.237(5) .
C31 O3 1.259(5) .
C31 C32 1.512(6) .
C41 O5 1.244(5) .
C41 O6 1.253(5) .
C41 C42 1.506(6) .
C51 O7 1.403(9) .
C51 C52 1.453(11) .
C61 C62 1.353(14) .
C61 O8B 1.436(14) .
C61 O8A 1.484(13) .
O1 Cu1 1.9141(19) 2
O1 Cu2 1.9229(16) 2
O6 Cu1 1.930(3) 2
